data_7236890
loop_
_publ_author_name
'Berm\'udez-Garc\'ia, Juan Manuel'
'Y\'a\~nez-Vilar, Susana'
'Garc\'ia-Fern\'andez, Alberto'
'S\'anchez-And\'ujar, Manuel'
'Castro-Garc\'ia, Socorro'
'L\'opez-Beceiro, Jorge'
'Artiaga, Ram\'on'
'Dilshad, Melony'
'Moya, Xavier'
'Se\~nar\'is-Rodr\'iguez, Mar\'ia Antonia'

_publ_section_title
;
 Giant barocaloric tunability in [(CH3CH2CH2)4N]Cd[N(CN)2]3 hybrid
 perovskite
;
_journal_issue 37
_journal_name_full 'Journal of Materials Chemistry C'
_journal_page_first 9867
_journal_paper_doi 10.1039/C7TC03136J
_journal_volume 6
_journal_year 2018
_chemical_formula_moiety 'C12 H28 N, 0.13(C48 Cd8 N72)'
_chemical_formula_sum 'C18 H28 Cd N10'
_chemical_formula_weight 496.90
_space_group_crystal_system monoclinic
_space_group_IT_number 14
_space_group_name_Hall '-P 2yn'
_space_group_name_H-M_alt 'P 1 21/n 1'
_symmetry_Int_Tables_number 14
_atom_sites_solution_primary iterative
_audit_creation_date 2017-04-11
_audit_creation_method
;
Olex2 1.2
(compiled 2017.03.02 svn.r3394 for OlexSys, GUI svn.r5324)
;
_audit_update_record
;
2017-07-13 deposited with the CCDC.
2018-08-22 downloaded from the CCDC.
;
_cell_angle_alpha 90
_cell_angle_beta 90.722(2)
_cell_angle_gamma 90
_cell_formula_units_Z 8
_cell_length_a 16.2377(6)
_cell_length_b 15.5366(6)
_cell_length_c 17.4934(7)
_cell_measurement_reflns_used 9993
_cell_measurement_temperature 100(2)
_cell_measurement_theta_max 26.37
_cell_measurement_theta_min 2.51
_cell_volume 4412.9(3)
_computing_molecular_graphics 'Olex2 (Dolomanov et al., 2009)'
_computing_publication_material 'Olex2 (Dolomanov et al., 2009)'
_computing_structure_refinement 'olex2.refine (Bourhis et al., 2015)'
_computing_structure_solution
;
Superflip (Palatinus & Chapuis, 2007;Palatinus & van der Lee, 2008;
Palatinus et al., 2012)
;
_diffrn_ambient_temperature 100(2)
_diffrn_measured_fraction_theta_full 0.9967
_diffrn_measured_fraction_theta_max 0.9967
_diffrn_measurement_device_type 'Bruker APEX-II CCD'
_diffrn_measurement_method '\f and \w scans'
_diffrn_radiation_type 'Mo K\a'
_diffrn_radiation_wavelength 0.71073
_diffrn_reflns_av_R_equivalents 0.0000
_diffrn_reflns_av_unetI/netI 0.0263
_diffrn_reflns_limit_h_max 20
_diffrn_reflns_limit_h_min -20
_diffrn_reflns_limit_k_max 19
_diffrn_reflns_limit_k_min 0
_diffrn_reflns_limit_l_max 21
_diffrn_reflns_limit_l_min 0
_diffrn_reflns_number 9066
_diffrn_reflns_theta_full 26.4460
_diffrn_reflns_theta_max 26.45
_diffrn_reflns_theta_min 1.70
_diffrn_standards_number 0
_exptl_absorpt_coefficient_mu 1.015
_exptl_absorpt_correction_T_max 0.83
_exptl_absorpt_correction_T_min 0.73
_exptl_absorpt_correction_type multi-scan
_exptl_absorpt_process_details 'SADABS Version 2008/1(Sheldrick)'
_exptl_crystal_colour colourless
_exptl_crystal_colour_primary colourless
_exptl_crystal_density_diffrn 1.4958
_exptl_crystal_density_method 'not measured'
_exptl_crystal_description needle
_exptl_crystal_F_000 2026.0406
_exptl_crystal_size_max 0.53
_exptl_crystal_size_mid 0.27
_exptl_crystal_size_min 0.19
_refine_diff_density_max 0.7062
_refine_diff_density_min -0.8157
_refine_diff_density_rms 0.1448
_refine_ls_d_res_high 0.7979
_refine_ls_d_res_low 11.9755
_refine_ls_goodness_of_fit_ref 1.0498
_refine_ls_hydrogen_treatment mixed
_refine_ls_matrix_type full
_refine_ls_number_constraints 40
_refine_ls_number_parameters 711
_refine_ls_number_reflns 9062
_refine_ls_number_restraints 0
_refine_ls_restrained_S_all 1.0498
_refine_ls_R_factor_all 0.0493
_refine_ls_R_factor_gt 0.0354
_refine_ls_shift/su_max 0.0000
_refine_ls_shift/su_mean 0.0000
_refine_ls_structure_factor_coef Fsqd
_refine_ls_weighting_details 'w=1/[\s^2^(Fo^2^)+(0.0293P)^2^+13.0723P] where P=(Fo^2^+2Fc^2^)/3'
_refine_ls_weighting_scheme calc
_refine_ls_wR_factor_gt 0.0812
_refine_ls_wR_factor_ref 0.0857
_reflns_Friedel_coverage 0.0
_reflns_limit_h_max 14
_reflns_limit_h_min -20
_reflns_limit_k_max 19
_reflns_limit_k_min 0
_reflns_limit_l_max 21
_reflns_limit_l_min -14
_reflns_number_gt 7250
_reflns_number_total 9062
_reflns_threshold_expression I>=2u(I)
_cod_data_source_file c7tc03136j2.cif
_cod_data_source_block ja14jmp100n
_cod_original_sg_symbol_Hall '-P 2ybc (x-z,y,z)'
_cod_database_code 7236890
_olex2_refinement_description
;
1. Fixed Uiso
 At 1.2 times of:
  All C(H,H) groups
 At 1.5 times of:
  All C(H,H,H) groups
2. Others
 Fixed Sof: C21(0.5) H21a(0.5) H21b(0.5) H21c(0.5) C19(0.5) H19a(0.5)
 H19b(0.5) C20(0.5) H20a(0.5) H20b(0.5) C20A(0.5) H20c(0.5) H20d(0.5) C21A(0.5)
 H21d(0.5) H21e(0.5) H21f(0.5) C19A(0.5) H19c(0.5) H19d(0.5) C24G(0.5)
 H24a(0.5) H24b(0.5) H24c(0.5) C24E(0.5) H24d(0.5) H24e(0.5) H24f(0.5)
3.a Secondary CH2 refined with riding coordinates:
 C19(H19a,H19b), C20(H20a,H20b), C20A(H20c,H20d), C19A(H19c,H19d)
3.b Me refined with riding coordinates:
 C15(H15a,H15b,H15c), C27(H27a,H27b,H27c), C36(H36a,H36b,H36c)
3.c Idealised Me refined as rotating group:
 C21(H21a,H21b,H21c), C21A(H21d,H21e,H21f), C24G(H24a,H24b,H24c), C24E(H24d,
 H24e,H24f)
;
_olex2_submission_special_instructions 'No special instructions were received'

loop_
_space_group_symop_id
_space_group_symop_operation_xyz
1 x,y,z
2 -x+1/2,y+1/2,-z+1/2
3 -x,-y,-z
4 x-1/2,-y-1/2,z-1/2

loop_
_atom_site_label
_atom_site_type_symbol
_atom_site_fract_x
_atom_site_fract_y
_atom_site_fract_z
_atom_site_U_iso_or_equiv
_atom_site_adp_type
_atom_site_occupancy
_atom_site_refinement_flags_posn
_atom_site_disorder_group
N18 N 0.50905(17) 0.7523(2) 0.49392(16) 0.0237(7) Uani 1.000000 . .
C14 C 0.4002(2) 0.6968(3) 0.3974(2) 0.0244(8) Uani 1.000000 . .
C13 C 0.4239(2) 0.7609(3) 0.4599(2) 0.0266(8) Uani 1.000000 . .
C15 C 0.3074(2) 0.7011(3) 0.3845(2) 0.0280(8) Uani 1.000000 . .
H15a H 0.2916(2) 0.6610(3) 0.3453(2) 0.0421(13) Uiso 1.000000 R .
H15b H 0.2800(2) 0.6868(3) 0.4311(2) 0.0421(13) Uiso 1.000000 R .
H15c H 0.2922(2) 0.7583(3) 0.3691(2) 0.0421(13) Uiso 1.000000 R .
C17 C 0.6611(2) 0.7591(3) 0.4550(2) 0.0320(9) Uani 1.000000 . .
C16 C 0.5718(2) 0.7625(3) 0.4312(2) 0.0221(8) Uani 1.000000 . .
C18 C 0.7139(3) 0.7671(3) 0.3850(3) 0.0339(10) Uani 1.000000 . .
N19 N 0.98648(16) 0.24753(18) 0.50862(15) 0.0155(6) Uani 1.000000 . .
C25 C 0.9765(2) 0.3390(2) 0.5369(2) 0.0216(8) Uani 1.000000 . .
C32 C 1.0409(2) 0.0993(2) 0.5517(2) 0.0267(8) Uani 1.000000 . .
C29 C 0.8476(2) 0.2569(3) 0.4367(2) 0.0239(8) Uani 1.000000 . .
C31 C 1.0272(2) 0.1937(2) 0.5714(2) 0.0190(7) Uani 1.000000 . .
C28 C 0.9035(2) 0.2064(2) 0.4896(2) 0.0198(7) Uani 1.000000 . .
C0AA C 1.0912(3) 0.0575(3) 0.6153(2) 0.0282(9) Uani 1.000000 . .
C27 C 0.9140(2) 0.4488(2) 0.6198(2) 0.0306(9) Uani 1.000000 . .
H27a H 0.8807(2) 0.4582(2) 0.6640(2) 0.0459(13) Uiso 1.000000 R .
H27b H 0.9672(2) 0.4745(2) 0.6279(2) 0.0459(13) Uiso 1.000000 R .
H27c H 0.8879(2) 0.4745(2) 0.5759(2) 0.0459(13) Uiso 1.000000 R .
C30 C 0.7730(2) 0.2000(3) 0.4177(2) 0.0272(8) Uani 1.000000 . .
C34 C 1.0390(2) 0.2497(3) 0.4372(2) 0.0221(8) Uani 1.000000 . .
C26 C 0.9240(2) 0.3522(3) 0.6066(2) 0.0255(8) Uani 1.000000 . .
C22 C 0.5220(2) 0.6648(3) 0.5315(3) 0.0374(11) Uani 1.000000 . .
C36 C 1.1706(3) 0.2926(3) 0.3784(2) 0.0386(10) Uani 1.000000 . .
H36a H 1.2278(3) 0.3046(3) 0.3883(2) 0.0578(16) Uiso 1.000000 R .
H36b H 1.1659(3) 0.2456(3) 0.3430(2) 0.0578(16) Uiso 1.000000 R .
H36c H 1.1446(3) 0.3427(3) 0.3570(2) 0.0578(16) Uiso 1.000000 R .
C35 C 1.1298(2) 0.2690(3) 0.4513(2) 0.0337(10) Uani 1.000000 . .
C23 C 0.4512(3) 0.6298(3) 0.5769(3) 0.0392(11) Uani 1.000000 . .
C21 C 0.5051(5) 0.9377(5) 0.6479(6) 0.0224(18) Uani 0.500000 . -1
H21a H 0.470(2) 0.902(2) 0.6779(8) 0.034(3) Uiso 0.500000 GR -1
H21b H 0.5605(8) 0.934(3) 0.6673(11) 0.034(3) Uiso 0.500000 GR -1
H21c H 0.487(3) 0.9964(11) 0.6507(6) 0.034(3) Uiso 0.500000 GR -1
C19 C 0.5140(5) 0.8045(6) 0.5626(5) 0.0189(18) Uani 0.500000 . -1
H19a H 0.4721(5) 0.7863(6) 0.5982(5) 0.023(2) Uiso 0.500000 R -1
H19b H 0.5674(5) 0.7968(6) 0.5871(5) 0.023(2) Uiso 0.500000 R -1
C20 C 0.5014(5) 0.8997(5) 0.5427(4) 0.0241(16) Uani 0.500000 . -1
H20a H 0.4488(5) 0.9109(5) 0.5178(4) 0.0289(19) Uiso 0.500000 R -1
H20b H 0.5459(5) 0.9232(5) 0.5125(4) 0.0289(19) Uiso 0.500000 R -1
N20 N 0.86914(19) 1.2554(2) -0.20920(19) 0.0288(7) Uani 1.000000 . .
Cd1 Cd 0.698784(13) 0.992041(15) 0.203115(12) 0.01389(7) Uani 1.000000 . .
Cd2 Cd 0.798282(13) 1.006744(15) -0.299299(12) 0.01297(7) Uani 1.000000 . .
C1 C 0.8032(2) 1.0207(2) -0.1021(2) 0.0183(7) Uani 1.000000 . .
C9 C 0.6876(2) 0.9941(2) 0.3998(2) 0.0200(7) Uani 1.000000 . .
N1 N 0.80060(18) 1.0169(2) -0.16677(16) 0.0224(6) Uani 1.000000 . .
C3 C 0.6806(2) 0.8213(2) -0.2890(2) 0.0228(8) Uani 1.000000 . .
N9 N 0.57790(17) 0.91174(19) 0.20006(17) 0.0218(6) Uani 1.000000 . .
N2 N 0.32785(18) 0.91858(19) 0.29763(17) 0.0228(7) Uani 1.000000 . .
C6 C 1.0166(2) 1.0989(2) 0.28014(19) 0.0186(7) Uani 1.000000 . .
N6 N 0.91977(17) 0.93015(19) -0.29437(17) 0.0224(6) Uani 1.000000 . .
N4 N 0.86760(18) 1.13828(18) -0.30321(17) 0.0210(6) Uani 1.000000 . .
N11 N 0.78041(18) 0.87031(19) 0.21507(17) 0.0232(7) Uani 1.000000 . .
N12 N 0.7198(2) 0.9930(2) 0.07275(17) 0.0278(7) Uani 1.000000 . .
N14 N 0.46429(18) 0.8560(2) 0.27620(19) 0.0275(7) Uani 1.000000 . .
C12 C 0.6256(2) 1.1889(2) 0.2227(2) 0.0226(8) Uani 1.000000 . .
N10 N 0.68631(19) 0.9969(2) 0.33474(17) 0.0286(7) Uani 1.000000 . .
C7 C 0.8816(2) 1.1002(2) 0.2444(2) 0.0209(7) Uani 1.000000 . .
N7 N 0.94769(19) 1.1397(2) 0.2683(2) 0.0342(8) Uani 1.000000 . .
C8 C 0.5223(2) 0.8890(2) 0.2353(2) 0.0191(7) Uani 1.000000 . .
N3 N 0.72120(19) 0.88202(19) -0.29391(18) 0.0257(7) Uani 1.000000 . .
N8 N 0.81958(18) 1.0720(2) 0.22227(19) 0.0273(7) Uani 1.000000 . .
N13 N 0.62790(18) 1.1226(2) 0.19330(19) 0.0258(7) Uani 1.000000 . .
C10 C 0.8270(2) 0.8179(2) 0.2314(2) 0.0236(8) Uani 1.000000 . .
N15 N 0.88683(19) 0.7632(2) 0.2453(2) 0.0369(9) Uani 1.000000 . .
C2 C 0.3927(2) 0.8931(2) 0.2845(2) 0.0198(7) Uani 1.000000 . .
N5 N 0.7890(2) 1.0008(2) -0.43123(18) 0.0316(8) Uani 1.000000 . .
C11 C 0.7620(2) 1.0085(2) 0.0224(2) 0.0222(7) Uani 1.000000 . .
C5 C 0.7400(2) 0.9965(2) 0.5214(2) 0.0255(8) Uani 1.000000 . .
C4 C 0.8645(2) 1.1944(2) -0.2608(2) 0.0200(7) Uani 1.000000 . .
N16 N 0.8167(2) 1.0286(3) -0.02842(18) 0.0439(10) Uani 1.000000 . .
N17 N 0.6776(2) 0.9918(3) 0.47276(19) 0.0513(12) Uani 1.000000 . .
C20A C 0.4778(4) 0.8527(5) 0.6104(4) 0.0247(16) Uani 0.500000 . 1
H20c H 0.4921(4) 0.8167(5) 0.6539(4) 0.0297(19) Uiso 0.500000 R 1
H20d H 0.4190(4) 0.8518(5) 0.5998(4) 0.0297(19) Uiso 0.500000 R 1
C21A C 0.5212(6) 0.9554(7) 0.6131(6) 0.030(2) Uani 0.500000 . 1
H21d H 0.559(3) 0.9595(13) 0.6558(19) 0.045(3) Uiso 0.500000 GR 1
H21e H 0.550(3) 0.9658(15) 0.5666(14) 0.045(3) Uiso 0.500000 GR 1
H21f H 0.4784(6) 0.9975(7) 0.618(3) 0.045(3) Uiso 0.500000 GR 1
C19A C 0.5293(6) 0.8393(6) 0.5433(5) 0.0205(19) Uani 0.500000 . 1
H19c H 0.5864(6) 0.8372(6) 0.5601(5) 0.025(2) Uiso 0.500000 R 1
H19d H 0.5231(6) 0.8887(6) 0.5098(5) 0.025(2) Uiso 0.500000 R 1
C24G C 0.4767(9) 0.5327(7) 0.6101(8) 0.029(3) Uani 0.500000 . -2
H24a H 0.493(3) 0.4967(13) 0.5683(9) 0.044(4) Uiso 0.500000 GR -2
H24b H 0.522(2) 0.5380(8) 0.646(2) 0.044(4) Uiso 0.500000 GR -2
H24c H 0.4302(13) 0.5075(17) 0.635(3) 0.044(4) Uiso 0.500000 GR -2
C24E C 0.4785(10) 0.5672(7) 0.6266(9) 0.033(3) Uani 0.500000 . 2
H24d H 0.507(3) 0.523(2) 0.5986(10) 0.050(4) Uiso 0.500000 GR 2
H24e H 0.516(3) 0.5923(10) 0.663(2) 0.050(4) Uiso 0.500000 GR 2
H24f H 0.4324(10) 0.543(3) 0.653(3) 0.050(4) Uiso 0.500000 GR 2
H31a H 0.992(2) 0.196(2) 0.612(2) 0.010(8) Uiso 1.000000 . .
H31b H 1.079(2) 0.223(2) 0.582(2) 0.020(10) Uiso 1.000000 . .
H28a H 0.873(2) 0.196(2) 0.542(2) 0.017(9) Uiso 1.000000 . .
H28b H 0.920(2) 0.153(2) 0.465(2) 0.021(10) Uiso 1.000000 . .
H25a H 1.030(2) 0.357(2) 0.550(2) 0.016(9) Uiso 1.000000 . .
H25b H 0.953(2) 0.370(3) 0.498(2) 0.033(11) Uiso 1.000000 . .
H29a H 0.831(2) 0.305(3) 0.456(2) 0.026(11) Uiso 1.000000 . .
H29b H 0.880(3) 0.271(3) 0.387(3) 0.040(12) Uiso 1.000000 . .
H13a H 0.387(2) 0.757(2) 0.5037(19) 0.009(8) Uiso 1.000000 . .
H13b H 0.420(3) 0.818(3) 0.437(2) 0.035(12) Uiso 1.000000 . .
H14a H 0.417(2) 0.644(2) 0.408(2) 0.016(9) Uiso 1.000000 . .
H14b H 0.432(3) 0.709(3) 0.351(3) 0.038(12) Uiso 1.000000 . .
H30a H 0.731(3) 0.229(3) 0.392(3) 0.040(12) Uiso 1.000000 . .
H30b H 0.792(2) 0.154(3) 0.386(2) 0.025(10) Uiso 1.000000 . .
H30c H 0.742(3) 0.176(3) 0.463(3) 0.053(14) Uiso 1.000000 . .
H35a H 1.159(3) 0.212(3) 0.468(2) 0.036(12) Uiso 1.000000 . .
H34a H 1.011(2) 0.294(2) 0.407(2) 0.022(10) Uiso 1.000000 . .
H35b H 1.134(2) 0.316(3) 0.488(2) 0.035(12) Uiso 1.000000 . .
H34b H 1.036(2) 0.192(3) 0.418(2) 0.023(10) Uiso 1.000000 . .
H0Aa H 1.063(3) 0.064(3) 0.667(3) 0.039(12) Uiso 1.000000 . .
H0Ab H 1.096(3) 0.003(3) 0.607(2) 0.029(11) Uiso 1.000000 . .
H0Ac H 1.143(3) 0.079(3) 0.619(3) 0.052(14) Uiso 1.000000 . .
H26a H 0.950(3) 0.322(3) 0.652(3) 0.044(13) Uiso 1.000000 . .
H26b H 0.870(3) 0.328(3) 0.601(2) 0.033(11) Uiso 1.000000 . .
H32a H 0.983(2) 0.065(2) 0.548(2) 0.026(10) Uiso 1.000000 . .
H32b H 1.069(3) 0.096(3) 0.499(3) 0.043(13) Uiso 1.000000 . .
H18a H 0.703(3) 0.823(3) 0.359(2) 0.035(12) Uiso 1.000000 . .
H18b H 0.770(3) 0.769(3) 0.397(3) 0.059(15) Uiso 1.000000 . .
H18c H 0.708(3) 0.725(3) 0.356(3) 0.038(14) Uiso 1.000000 . .
H23a H 0.424(3) 0.676(3) 0.610(3) 0.042(13) Uiso 1.000000 . .
H23b H 0.406(3) 0.618(3) 0.544(2) 0.036(12) Uiso 1.000000 . .
H22a H 0.539(3) 0.626(3) 0.490(3) 0.041(13) Uiso 1.000000 . .
H22b H 0.570(3) 0.672(3) 0.563(3) 0.044(13) Uiso 1.000000 . .
H16a H 0.563(2) 0.715(2) 0.400(2) 0.020(10) Uiso 1.000000 . .
H16b H 0.563(3) 0.817(3) 0.415(2) 0.035(12) Uiso 1.000000 . .
H17a H 0.672(3) 0.805(3) 0.496(3) 0.037(12) Uiso 1.000000 . .
H17b H 0.674(3) 0.701(3) 0.482(3) 0.060(15) Uiso 1.000000 . .

loop_
_atom_site_aniso_label
_atom_site_aniso_U_11
_atom_site_aniso_U_22
_atom_site_aniso_U_33
_atom_site_aniso_U_12
_atom_site_aniso_U_13
_atom_site_aniso_U_23
N18 0.0206(15) 0.0381(18) 0.0124(15) 0.0127(13) -0.0038(12) -0.0068(13)
C14 0.0283(19) 0.026(2) 0.019(2) 0.0042(16) -0.0018(15) 0.0004(16)
C13 0.0201(18) 0.040(2) 0.019(2) 0.0115(17) -0.0057(15) -0.0031(17)
C15 0.029(2) 0.029(2) 0.026(2) -0.0005(16) -0.0082(16) -0.0010(16)
C17 0.0236(19) 0.039(2) 0.033(2) -0.0018(18) -0.0024(17) 0.008(2)
C16 0.0232(18) 0.021(2) 0.0216(19) 0.0013(15) -0.0004(15) -0.0052(16)
C18 0.024(2) 0.041(3) 0.037(3) -0.0117(19) 0.0002(18) 0.008(2)
N19 0.0166(14) 0.0155(14) 0.0145(14) 0.0000(11) -0.0008(11) -0.0019(11)
C25 0.0198(18) 0.0176(18) 0.027(2) -0.0004(14) -0.0018(15) -0.0021(15)
C32 0.034(2) 0.023(2) 0.023(2) 0.0045(16) -0.0050(16) -0.0002(15)
C29 0.0191(17) 0.027(2) 0.026(2) 0.0012(15) -0.0034(15) 0.0015(17)
C31 0.0166(16) 0.0223(18) 0.0181(18) -0.0011(14) -0.0011(14) 0.0007(14)
C28 0.0181(17) 0.0163(17) 0.0249(19) -0.0023(14) -0.0020(14) -0.0012(15)
C0AA 0.029(2) 0.025(2) 0.030(2) 0.0033(17) -0.0047(17) 0.0055(17)
C27 0.030(2) 0.028(2) 0.034(2) 0.0045(17) -0.0012(17) -0.0098(17)
C30 0.0215(19) 0.031(2) 0.029(2) 0.0024(17) -0.0073(17) -0.0004(18)
C34 0.0251(18) 0.028(2) 0.0130(18) 0.0004(16) -0.0004(14) 0.0012(15)
C26 0.0191(18) 0.029(2) 0.028(2) -0.0026(16) -0.0001(15) -0.0083(17)
C22 0.0201(19) 0.069(3) 0.024(2) 0.012(2) 0.0033(17) 0.024(2)
C36 0.030(2) 0.055(3) 0.031(2) -0.006(2) 0.0062(18) 0.003(2)
C35 0.025(2) 0.049(3) 0.027(2) -0.0052(19) 0.0050(17) -0.008(2)
C23 0.022(2) 0.071(3) 0.025(2) 0.000(2) 0.0024(18) 0.011(2)
C21 0.010(4) 0.015(4) 0.042(6) -0.001(3) -0.004(4) -0.008(4)
C19 0.026(5) 0.011(5) 0.020(5) 0.004(4) -0.005(3) -0.003(3)
C20 0.022(4) 0.021(4) 0.029(4) -0.007(3) -0.005(3) -0.008(3)
N20 0.0304(17) 0.0244(17) 0.0312(19) 0.0100(14) -0.0144(14) -0.0085(14)
Cd1 0.01596(12) 0.01600(13) 0.00965(12) -0.00039(9) -0.00194(8) 0.00013(9)
Cd2 0.01496(12) 0.01452(12) 0.00939(12) 0.00036(9) -0.00121(8) -0.00012(9)
C1 0.0152(16) 0.0189(17) 0.0207(19) -0.0034(13) 0.0029(13) -0.0013(14)
C9 0.0166(16) 0.0223(18) 0.0213(19) -0.0017(14) 0.0010(13) -0.0015(15)
N1 0.0255(15) 0.0312(17) 0.0107(15) -0.0025(13) 0.0011(11) 0.0016(12)
C3 0.0236(18) 0.0237(19) 0.0209(19) 0.0050(15) -0.0083(14) 0.0028(15)
N9 0.0184(15) 0.0230(16) 0.0241(16) 0.0006(12) -0.0015(12) 0.0008(13)
N2 0.0196(15) 0.0220(16) 0.0268(17) 0.0004(13) -0.0021(12) 0.0023(13)
C6 0.0210(18) 0.0168(17) 0.0179(18) -0.0033(14) 0.0005(14) -0.0027(14)
N6 0.0166(15) 0.0242(16) 0.0261(17) -0.0012(12) -0.0036(12) -0.0037(13)
N4 0.0244(15) 0.0166(15) 0.0221(16) -0.0007(12) 0.0030(12) 0.0009(13)
N11 0.0267(16) 0.0210(16) 0.0218(16) 0.0034(13) 0.0005(13) 0.0038(13)
N12 0.0341(17) 0.0369(19) 0.0124(15) -0.0033(15) 0.0021(13) 0.0012(13)
N14 0.0200(15) 0.0219(16) 0.041(2) 0.0044(13) 0.0054(14) 0.0109(14)
C12 0.0162(16) 0.0205(19) 0.031(2) 0.0023(14) -0.0064(14) 0.0013(16)
N10 0.0259(16) 0.048(2) 0.0115(16) 0.0021(15) -0.0040(12) -0.0037(14)
C7 0.0215(18) 0.0151(17) 0.026(2) 0.0038(14) -0.0006(15) 0.0008(14)
N7 0.0194(16) 0.0217(17) 0.061(2) -0.0006(13) -0.0106(16) -0.0022(16)
C8 0.0179(16) 0.0148(17) 0.0246(19) 0.0027(13) -0.0051(14) -0.0038(14)
N3 0.0278(16) 0.0171(16) 0.0320(18) -0.0039(13) -0.0088(13) 0.0033(13)
N8 0.0202(16) 0.0221(16) 0.039(2) 0.0016(13) -0.0063(14) -0.0015(14)
N13 0.0219(15) 0.0200(17) 0.0354(19) 0.0004(13) -0.0048(13) -0.0003(14)
C10 0.0237(18) 0.0212(19) 0.026(2) -0.0071(16) 0.0020(15) 0.0017(15)
N15 0.0215(16) 0.0272(18) 0.062(3) 0.0035(14) 0.0001(16) 0.0192(17)
C2 0.0199(17) 0.0159(17) 0.0237(19) -0.0025(14) -0.0034(14) 0.0037(14)
N5 0.0419(19) 0.038(2) 0.0145(16) 0.0014(16) -0.0046(14) -0.0031(14)
C11 0.0277(18) 0.0258(19) 0.0130(17) -0.0039(15) -0.0040(14) -0.0040(14)
C5 0.034(2) 0.034(2) 0.0086(16) -0.0076(17) 0.0032(15) 0.0004(15)
C4 0.0163(16) 0.0218(18) 0.0219(19) -0.0001(14) -0.0021(14) 0.0048(15)
N16 0.040(2) 0.081(3) 0.0105(16) -0.030(2) 0.0025(14) -0.0057(17)
N17 0.0320(19) 0.112(4) 0.0104(16) -0.024(2) 0.0011(14) 0.0025(19)
C20A 0.019(3) 0.029(4) 0.026(4) -0.000(3) 0.001(3) -0.004(3)
C21A 0.026(5) 0.039(6) 0.026(6) -0.008(4) 0.002(4) -0.010(4)
C19A 0.027(4) 0.010(5) 0.024(5) 0.001(4) -0.007(4) -0.005(4)
C24G 0.028(5) 0.028(7) 0.033(7) -0.001(6) 0.004(5) 0.022(5)
C24E 0.032(5) 0.028(7) 0.039(7) -0.010(6) 0.003(4) 0.007(6)

loop_
_atom_type_symbol
_atom_type_scat_dispersion_real
_atom_type_scat_dispersion_imag
_atom_type_scat_Cromer_Mann_a1
_atom_type_scat_Cromer_Mann_a2
_atom_type_scat_Cromer_Mann_a3
_atom_type_scat_Cromer_Mann_a4
_atom_type_scat_Cromer_Mann_b1
_atom_type_scat_Cromer_Mann_b2
_atom_type_scat_Cromer_Mann_b3
_atom_type_scat_Cromer_Mann_b4
_atom_type_scat_Cromer_Mann_c
_atom_type_scat_source
_atom_type_scat_dispersion_source
H 0.00000 0.00000 0.49300 0.32291 0.14019 0.04081 10.51090 26.12570 3.14236 57.79970 0.0030380000826 'International Tables Volume C Table 6.1.1.4 (pp. 500-502)' 'Henke, Gullikson and Davis, At. Data and Nucl. Data Tables, 1993, 54, 2'
C 0.00347 0.00161 2.31000 1.02000 1.58860 0.86500 20.84390 10.20750 0.56870 51.65120 0.215599998832 'International Tables Volume C Table 6.1.1.4 (pp. 500-502)' 'Henke, Gullikson and Davis, At. Data and Nucl. Data Tables, 1993, 54, 2'
Cd -0.80532 1.22853 19.22140 17.64440 4.46100 1.60290 0.59460 6.90890 24.70080 87.48250 5.06939983368 'International Tables Volume C Table 6.1.1.4 (pp. 500-502)' 'Henke, Gullikson and Davis, At. Data and Nucl. Data Tables, 1993, 54, 2'
N 0.00653 0.00323 12.21260 3.13220 2.01250 1.16630 0.00570 9.89330 28.99750 0.58260 -11.5290002823 'International Tables Volume C Table 6.1.1.4 (pp. 500-502)' 'Henke, Gullikson and Davis, At. Data and Nucl. Data Tables, 1993, 54, 2'

loop_
_geom_angle_atom_site_label_1
_geom_angle_atom_site_label_2
_geom_angle_atom_site_label_3
_geom_angle
_geom_angle_site_symmetry_1
_geom_angle_site_symmetry_3
C16 N18 C13 109.0(3) . .
C22 N18 C13 111.8(3) . .
C22 N18 C16 108.4(3) . .
C19 N18 C13 108.6(4) . .
C19 N18 C16 120.7(5) . .
C19 N18 C22 97.8(5) . .
C15 C14 C13 108.5(3) . .
C14 C13 N18 116.6(3) . .
C18 C17 C16 109.1(3) . .
C17 C16 N18 116.7(3) . .
C31 N19 C25 109.1(3) . .
C28 N19 C25 111.6(3) . .
C28 N19 C31 107.5(2) . .
C34 N19 C25 108.1(3) . .
C34 N19 C31 111.2(3) . .
C34 N19 C28 109.4(3) . .
C26 C25 N19 117.0(3) . .
C0AA C32 C31 109.0(3) . .
C30 C29 C28 107.5(3) . .
C32 C31 N19 115.4(3) . .
C29 C28 N19 116.0(3) . .
C35 C34 N19 115.0(3) . .
C27 C26 C25 108.5(3) . .
C23 C22 N18 116.6(3) . .
C36 C35 C34 110.5(3) . .
C24G C23 C22 108.8(6) . .
C20 C19 N18 110.2(7) . .
C19 C20 C21 94.3(6) . .
C4 N20 C3 121.4(3) . 2_654
N11 Cd1 N9 92.63(10) . .
N12 Cd1 N9 96.64(11) . .
N12 Cd1 N11 90.17(11) . .
N10 Cd1 N9 87.48(11) . .
N10 Cd1 N11 89.66(11) . .
N10 Cd1 N12 175.88(11) . .
N8 Cd1 N9 173.09(11) . .
N8 Cd1 N11 86.73(10) . .
N8 Cd1 N12 90.24(11) . .
N8 Cd1 N10 85.64(11) . .
N13 Cd1 N9 92.81(10) . .
N13 Cd1 N11 174.50(10) . .
N13 Cd1 N12 90.04(11) . .
N13 Cd1 N10 89.74(11) . .
N13 Cd1 N8 87.77(10) . .
N2 Cd2 N1 87.56(10) 3_675 .
N6 Cd2 N1 89.69(11) . .
N6 Cd2 N2 176.74(10) . 3_675
N4 Cd2 N1 88.17(10) . .
N4 Cd2 N2 89.36(10) . 3_675
N4 Cd2 N6 92.31(10) . .
N3 Cd2 N1 91.04(11) . .
N3 Cd2 N2 86.62(10) . 3_675
N3 Cd2 N6 91.68(10) . .
N3 Cd2 N4 175.93(10) . .
N5 Cd2 N1 176.77(11) . .
N5 Cd2 N2 89.22(11) . 3_675
N5 Cd2 N6 93.53(11) . .
N5 Cd2 N4 91.77(11) . .
N5 Cd2 N3 88.80(12) . .
N16 C1 N1 172.2(4) . .
N17 C9 N10 171.7(4) . .
C1 N1 Cd2 178.5(3) . .
N3 C3 N20 173.5(4) . 2_644
C8 N9 Cd1 144.8(3) . .
C2 N2 Cd2 166.0(3) . 3_675
N7 C6 N6 173.3(4) . 3_775
C6 N6 Cd2 167.3(3) 3_775 .
C4 N4 Cd2 128.5(3) . .
C10 N11 Cd1 168.0(3) . .
C11 N12 Cd1 148.8(3) . .
C2 N14 C8 122.7(3) . .
N15 C12 N13 172.9(4) 2_655 .
C9 N10 Cd1 172.7(3) . .
N8 C7 N7 174.0(4) . .
C7 N7 C6 121.7(3) . .
N14 C8 N9 173.9(4) . .
C3 N3 Cd2 177.1(3) . .
C7 N8 Cd1 165.8(3) . .
C12 N13 Cd1 139.6(3) . .
N15 C10 N11 173.0(4) . .
C10 N15 C12 122.4(3) . 2_645
N14 C2 N2 172.3(4) . .
C5 N5 Cd2 139.6(3) 1_554 .
N16 C11 N12 172.9(4) . .
N17 C5 N5 173.7(4) . 1_556
N4 C4 N20 173.4(4) . .
C11 N16 C1 122.8(3) . .
C5 N17 C9 122.1(3) . .
C19A C20A C21A 85.2(6) . .

loop_
_geom_bond_atom_site_label_1
_geom_bond_atom_site_label_2
_geom_bond_distance
_geom_bond_site_symmetry_2
N18 C13 1.505(4) .
N18 C16 1.515(4) .
N18 C22 1.523(5) .
N18 C19 1.451(9) .
N18 C19A 1.636(9) .
C14 C13 1.524(5) .
C14 C15 1.522(5) .
C17 C16 1.505(5) .
C17 C18 1.510(6) .
N19 C25 1.515(4) .
N19 C31 1.524(4) .
N19 C28 1.524(4) .
N19 C34 1.523(4) .
C25 C26 1.509(5) .
C32 C31 1.523(5) .
C32 C0AA 1.517(5) .
C29 C28 1.508(5) .
C29 C30 1.533(5) .
C27 C26 1.528(5) .
C34 C35 1.521(5) .
C22 C23 1.508(5) .
C36 C35 1.491(5) .
C23 C24G 1.666(12) .
C23 C24E 1.374(15) .
C21 C20 1.934(12) .
C19 C20 1.532(11) .
N20 C3 1.305(5) 2_654
N20 C4 1.309(5) .
Cd1 N9 2.326(3) .
Cd1 N11 2.317(3) .
Cd1 N12 2.310(3) .
Cd1 N10 2.315(3) .
Cd1 N8 2.342(3) .
Cd1 N13 2.337(3) .
Cd2 N1 2.324(3) .
Cd2 N2 2.354(3) 3_675
Cd2 N6 2.305(3) .
Cd2 N4 2.334(3) .
Cd2 N3 2.309(3) .
Cd2 N5 2.313(3) .
C1 N1 1.133(4) .
C1 N16 1.310(5) .
C9 N10 1.139(5) .
C9 N17 1.289(5) .
C3 N3 1.154(5) .
N9 C8 1.154(4) .
N2 C2 1.151(4) .
C6 N6 1.151(4) 3_775
C6 N7 1.301(5) .
N4 C4 1.147(4) .
N11 C10 1.146(5) .
N12 C11 1.149(5) .
N14 C8 1.296(4) .
N14 C2 1.308(4) .
C12 N13 1.153(5) .
C12 N15 1.300(5) 2_655
C7 N7 1.301(5) .
C7 N8 1.160(4) .
C10 N15 1.311(5) .
N5 C5 1.143(5) 1_554
C11 N16 1.302(5) .
C5 N17 1.318(5) .
C20A C21A 1.745(12) .
C20A C19A 1.465(11) .
